data_4335122
loop_
_publ_author_name
'Han-Rui Tian'
'Wen-Hua Wang'
'Yan-E Gao'
'Ting-Ting Deng'
'Jia-Ying Wang'
'Yun-Long Feng'
'Jian-Wen Cheng'

_publ_section_title
;
 Facile Assembly of an Unusual Lead Borate with Different Cluster Building
 Units via a Hydrothermal Process
;
_journal_name_full 'Inorganic Chemistry'
_journal_page_first 6242
_journal_page_last 6244
_journal_paper_doi 10.1021/ic400752y
_journal_volume 52
_journal_year 2013
_chemical_formula_sum 'B4 H2 O13 Pb6'
_chemical_formula_weight 1496.40
_chemical_name_systematic
; 
 ? 
;
_space_group_IT_number 62
_symmetry_cell_setting orthorhombic
_symmetry_space_group_name_Hall '-P 2ac 2n'
_symmetry_space_group_name_H-M 'P n m a'
_atom_sites_solution_primary direct
_atom_sites_solution_secondary difmap
_audit_creation_method SHELXL-97
_cell_angle_alpha 90.00
_cell_angle_beta 90.00
_cell_angle_gamma 90.00
_cell_formula_units_Z 4
_cell_length_a 13.3931(15)
_cell_length_b 13.0149(16)
_cell_length_c 7.8019(10)
_cell_measurement_reflns_used 4314
_cell_measurement_temperature 293(2)
_cell_measurement_theta_max 25.00
_cell_measurement_theta_min 4.01
_cell_volume 1359.9(3)
_computing_cell_refinement 'SAINT (Bruker, 2006)'
_computing_data_collection 'APEXII (Bruker, 2006)'
_computing_data_reduction SAINT
_computing_molecular_graphics 'DIAMOND (Brandenburg, 1999)'
_computing_publication_material 'SHELXTL (Sheldrick, 2008)'
_computing_structure_refinement 'SHELXL-97 (Sheldrick, 1997)'
_computing_structure_solution 'SHELXS-97 (Sheldrick, 1990)'
_diffrn_ambient_temperature 293(2)
_diffrn_measured_fraction_theta_full 0.989
_diffrn_measured_fraction_theta_max 0.989
_diffrn_measurement_device_type 'Bruker APEX-II area-detector diffractometer'
_diffrn_measurement_method 'phi and omega scans'
_diffrn_radiation_monochromator graphite
_diffrn_radiation_source 'fine-focus sealed tube'
_diffrn_radiation_type MoK\a
_diffrn_radiation_wavelength 0.71073
_diffrn_reflns_av_R_equivalents 0.2483
_diffrn_reflns_av_sigmaI/netI 0.0815
_diffrn_reflns_limit_h_max 15
_diffrn_reflns_limit_h_min -15
_diffrn_reflns_limit_k_max 15
_diffrn_reflns_limit_k_min -15
_diffrn_reflns_limit_l_max 9
_diffrn_reflns_limit_l_min -9
_diffrn_reflns_number 16923
_diffrn_reflns_theta_full 25.00
_diffrn_reflns_theta_max 25.00
_diffrn_reflns_theta_min 4.01
_diffrn_standards_decay_% none
_diffrn_standards_interval_count none
_diffrn_standards_interval_time none
_diffrn_standards_number none
_exptl_absorpt_coefficient_mu 74.076
_exptl_absorpt_correction_T_max 0.1191
_exptl_absorpt_correction_T_min 0.0263
_exptl_absorpt_correction_type empirical
_exptl_absorpt_process_details 'SADABS (Sheldrick, 1996)'
_exptl_crystal_colour colourless
_exptl_crystal_density_diffrn 7.309
_exptl_crystal_description lamellar
_exptl_crystal_F_000 2472
_exptl_crystal_size_max 0.18
_exptl_crystal_size_mid 0.17
_exptl_crystal_size_min 0.05
_refine_diff_density_max 4.576
_refine_diff_density_min -4.518
_refine_diff_density_rms 0.982
_refine_ls_extinction_method none
_refine_ls_goodness_of_fit_ref 1.040
_refine_ls_matrix_type full
_refine_ls_number_parameters 115
_refine_ls_number_reflns 1237
_refine_ls_number_restraints 18
_refine_ls_restrained_S_all 1.032
_refine_ls_R_factor_all 0.0722
_refine_ls_R_factor_gt 0.0679
_refine_ls_shift/su_max 0.000
_refine_ls_shift/su_mean 0.000
_refine_ls_structure_factor_coef Fsqd
_refine_ls_weighting_details 'calc w=1/[\s^2^(Fo^2^)+(0.1147P)^2^+0.0000P] where P=(Fo^2^+2Fc^2^)/3'
_refine_ls_weighting_scheme calc
_refine_ls_wR_factor_gt 0.1613
_refine_ls_wR_factor_ref 0.1657
_reflns_number_gt 1063
_reflns_number_total 1237
_reflns_threshold_expression >2sigma(I)
_cod_data_source_file ic400752y_si_002.cif
_cod_data_source_block 1
_cod_database_code 4335122

loop_
_symmetry_equiv_pos_as_xyz
'x, y, z'
'-x+1/2, -y, z+1/2'
'x+1/2, -y+1/2, -z+1/2'
'-x, y+1/2, -z'
'-x, -y, -z'
'x-1/2, y, -z-1/2'
'-x-1/2, y-1/2, z-1/2'
'x, -y-1/2, z'

loop_
_atom_site_label
_atom_site_type_symbol
_atom_site_fract_x
_atom_site_fract_y
_atom_site_fract_z
_atom_site_U_iso_or_equiv
_atom_site_adp_type
_atom_site_occupancy
_atom_site_symmetry_multiplicity
_atom_site_calc_flag
_atom_site_refinement_flags
Pb1 Pb 0.06513(6) -0.10145(7) 0.35058(10) 0.0309(4) Uani 1 1 d .
Pb2 Pb 0.18445(7) -0.01010(7) -0.14263(10) 0.0311(4) Uani 1 1 d .
Pb3 Pb -0.26139(10) 0.2500 -0.13572(14) 0.0341(4) Uani 1 2 d S
Pb4 Pb -0.24496(8) 0.2500 0.41049(16) 0.0291(4) Uani 1 2 d S
B1 B 0.0655(19) 0.1152(19) 0.134(3) 0.030(6) Uani 1 1 d .
B2 B -0.026(3) 0.2500 -0.019(4) 0.024(6) Uani 1 2 d SU
B3 B -0.025(2) 0.2500 0.292(4) 0.024(6) Uani 1 2 d S
O1 O 0.1243(12) 0.0289(12) 0.1272(16) 0.033(4) Uani 1 1 d .
O2 O 0.0390(10) 0.1550(11) -0.0234(16) 0.029(3) Uani 1 1 d .
O3 O 0.0402(10) 0.1552(11) 0.2868(17) 0.028(3) Uani 1 1 d .
O4 O -0.0886(16) 0.2500 -0.170(3) 0.033(5) Uani 1 2 d S
O5 O -0.0908(18) 0.2500 0.137(2) 0.030(5) Uani 1 2 d SU
O6 O -0.0809(13) 0.2500 0.448(2) 0.022(4) Uani 1 2 d S
O7 O 0.2289(12) -0.1398(12) 0.3687(16) 0.031(3) Uani 1 1 d U
O8 O -0.3182(14) 0.0647(14) -0.007(2) 0.053(5) Uani 1 1 d .

loop_
_atom_site_aniso_label
_atom_site_aniso_U_11
_atom_site_aniso_U_22
_atom_site_aniso_U_33
_atom_site_aniso_U_23
_atom_site_aniso_U_13
_atom_site_aniso_U_12
Pb1 0.0068(5) 0.0436(6) 0.0423(6) 0.0011(3) 0.0007(3) 0.0041(3)
Pb2 0.0171(6) 0.0383(6) 0.0379(6) -0.0007(3) -0.0001(3) -0.0038(3)
Pb3 0.0205(8) 0.0382(8) 0.0436(8) 0.000 0.0112(4) 0.000
Pb4 0.0074(6) 0.0409(7) 0.0391(7) 0.000 -0.0040(4) 0.000
B1 0.023(15) 0.034(13) 0.032(13) 0.014(8) -0.005(9) -0.015(9)
B2 0.024(6) 0.024(6) 0.024(6) 0.000 0.0001(10) 0.000
B3 0.008(15) 0.042(17) 0.023(15) 0.000 0.009(12) 0.000
O1 0.019(8) 0.040(8) 0.039(8) 0.007(6) 0.009(6) 0.013(7)
O2 0.016(7) 0.043(8) 0.026(7) -0.001(6) 0.000(6) 0.004(6)
O3 0.009(7) 0.042(8) 0.033(7) 0.004(6) 0.000(6) 0.006(6)
O4 0.012(11) 0.052(13) 0.034(11) 0.000 0.003(9) 0.000
O5 0.029(5) 0.030(5) 0.030(5) 0.000 0.0000(10) 0.000
O6 0.008(9) 0.037(10) 0.022(9) 0.000 0.001(7) 0.000
O7 0.031(3) 0.031(3) 0.031(3) -0.0001(10) 0.0000(10) 0.0001(10)
O8 0.051(11) 0.058(10) 0.048(10) -0.001(8) -0.011(8) 0.028(9)

loop_
_atom_type_symbol
_atom_type_description
_atom_type_scat_dispersion_real
_atom_type_scat_dispersion_imag
_atom_type_scat_source
B B 0.0013 0.0007 'International Tables Vol C Tables 4.2.6.8 and 6.1.1.4'
H H 0.0000 0.0000 'International Tables Vol C Tables 4.2.6.8 and 6.1.1.4'
O O 0.0106 0.0060 'International Tables Vol C Tables 4.2.6.8 and 6.1.1.4'
Pb Pb -3.3944 10.1111 'International Tables Vol C Tables 4.2.6.8 and 6.1.1.4'

loop_
_geom_angle_atom_site_label_1
_geom_angle_atom_site_label_2
_geom_angle_atom_site_label_3
_geom_angle
_geom_angle_site_symmetry_1
_geom_angle_site_symmetry_3
O7 Pb1 O4 74.5(7) . 5
O7 Pb1 O6 73.0(6) . 5_556
O4 Pb1 O6 74.7(6) 5 5_556
O7 Pb1 O1 83.6(5) . .
O4 Pb1 O1 95.4(5) 5 .
O6 Pb1 O1 156.2(5) 5_556 .
O7 Pb1 Pb4 36.8(3) . 5_556
O4 Pb1 Pb4 77.6(5) 5 5_556
O6 Pb1 Pb4 37.3(4) 5_556 5_556
O1 Pb1 Pb4 120.0(4) . 5_556
O7 Pb1 Pb2 36.3(4) . 2
O4 Pb1 Pb2 102.0(5) 5 2
O6 Pb1 Pb2 102.7(4) 5_556 2
O1 Pb1 Pb2 57.5(4) . 2
Pb4 Pb1 Pb2 65.97(2) 5_556 2
O7 Pb1 Pb3 38.2(3) . 5
O4 Pb1 Pb3 38.5(5) 5 5
O6 Pb1 Pb3 79.6(4) 5_556 5
O1 Pb1 Pb3 79.4(3) . 5
Pb4 Pb1 Pb3 58.35(3) 5_556 5
Pb2 Pb1 Pb3 63.80(2) 2 5
O8 Pb2 O7 81.1(6) 5 2_554
O8 Pb2 O1 82.8(6) 5 .
O7 Pb2 O1 87.4(5) 2_554 .
O8 Pb2 Pb1 53.4(5) 5 2_554
O7 Pb2 Pb1 36.0(4) 2_554 2_554
O1 Pb2 Pb1 104.2(4) . 2_554
O4 Pb3 O7 74.2(6) . 5
O4 Pb3 O7 74.2(6) . 4
O7 Pb3 O7 75.0(7) 5 4
O4 Pb3 O8 108.7(4) . 8_565
O7 Pb3 O8 151.2(5) 5 8_565
O7 Pb3 O8 78.3(5) 4 8_565
O4 Pb3 O8 108.7(4) . .
O7 Pb3 O8 78.3(5) 5 .
O7 Pb3 O8 151.2(5) 4 .
O8 Pb3 O8 124.8(7) 8_565 .
O4 Pb3 Pb4 79.8(5) . 1_554
O7 Pb3 Pb4 38.6(3) 5 1_554
O7 Pb3 Pb4 38.6(3) 4 1_554
O8 Pb3 Pb4 112.7(4) 8_565 1_554
O8 Pb3 Pb4 112.7(4) . 1_554
O4 Pb3 Pb1 40.1(3) . 4
O7 Pb3 Pb1 80.6(4) 5 4
O7 Pb3 Pb1 36.3(4) 4 4
O8 Pb3 Pb1 84.4(4) 8_565 4
O8 Pb3 Pb1 146.7(4) . 4
Pb4 Pb3 Pb1 59.97(2) 1_554 4
O4 Pb3 Pb1 40.1(3) . 5
O7 Pb3 Pb1 36.3(4) 5 5
O7 Pb3 Pb1 80.6(4) 4 5
O8 Pb3 Pb1 146.7(4) 8_565 5
O8 Pb3 Pb1 84.4(4) . 5
Pb4 Pb3 Pb1 59.97(2) 1_554 5
Pb1 Pb3 Pb1 63.61(3) 4 5
O6 Pb4 O7 78.7(5) . 4_556
O6 Pb4 O7 78.7(5) . 5_556
O7 Pb4 O7 79.1(7) 4_556 5_556
O6 Pb4 Pb3 86.0(5) . 1_556
O7 Pb4 Pb3 40.7(4) 4_556 1_556
O7 Pb4 Pb3 40.7(4) 5_556 1_556
O6 Pb4 Pb1 43.1(3) . 4_556
O7 Pb4 Pb1 36.8(4) 4_556 4_556
O7 Pb4 Pb1 83.2(4) 5_556 4_556
Pb3 Pb4 Pb1 61.69(3) 1_556 4_556
O6 Pb4 Pb1 43.1(3) . 5_556
O7 Pb4 Pb1 83.2(4) 4_556 5_556
O7 Pb4 Pb1 36.8(4) 5_556 5_556
Pb3 Pb4 Pb1 61.69(3) 1_556 5_556
Pb1 Pb4 Pb1 64.82(3) 4_556 5_556
O3 B1 O1 119.6(18) . .
O3 B1 O2 125(2) . .
O1 B1 O2 115(2) . .
O4 B2 O5 109(3) . .
O4 B2 O2 108.3(15) . 8_565
O5 B2 O2 110.7(14) . 8_565
O4 B2 O2 108.3(15) . .
O5 B2 O2 110.7(14) . .
O2 B2 O2 109(2) 8_565 .
O6 B3 O5 112(2) . .
O6 B3 O3 109.1(15) . 8_565
O5 B3 O3 108.5(15) . 8_565
O6 B3 O3 109.1(15) . .
O5 B3 O3 108.5(15) . .
O3 B3 O3 110(2) 8_565 .
B1 O1 Pb2 114.4(12) . .
B1 O1 Pb1 109.8(12) . .
Pb2 O1 Pb1 125.7(7) . .
B1 O2 B2 115.8(18) . .
B1 O3 B3 119.1(18) . .
B2 O4 Pb3 118.6(17) . .
B2 O4 Pb1 113.7(10) . 4
Pb3 O4 Pb1 101.3(6) . 4
B2 O4 Pb1 113.7(10) . 5
Pb3 O4 Pb1 101.3(6) . 5
Pb1 O4 Pb1 106.5(8) 4 5
B2 O5 B3 108(2) . .
B3 O6 Pb4 114.2(16) . .
B3 O6 Pb1 119.3(8) . 4_556
Pb4 O6 Pb1 99.6(5) . 4_556
B3 O6 Pb1 119.3(8) . 5_556
Pb4 O6 Pb1 99.6(5) . 5_556
Pb1 O6 Pb1 101.3(6) 4_556 5_556
Pb4 O7 Pb1 106.4(6) 5_556 .
Pb4 O7 Pb2 121.9(6) 5_556 2
Pb1 O7 Pb2 107.7(6) . 2
Pb4 O7 Pb3 100.7(6) 5_556 5
Pb1 O7 Pb3 105.4(6) . 5
Pb2 O7 Pb3 113.5(6) 2 5
Pb2 O8 Pb3 104.4(7) 5 .

loop_
_geom_bond_atom_site_label_1
_geom_bond_atom_site_label_2
_geom_bond_distance
_geom_bond_site_symmetry_2
Pb1 O7 2.254(16) .
Pb1 O4 2.412(12) 5
Pb1 O6 2.501(11) 5_556
Pb1 O1 2.558(15) .
Pb1 Pb4 3.6075(12) 5_556
Pb1 Pb2 3.6550(13) 2
Pb1 Pb3 3.6684(13) 5
Pb2 O8 2.251(16) 5
Pb2 O7 2.272(16) 2_554
Pb2 O1 2.310(13) .
Pb2 Pb1 3.6550(13) 2_554
Pb3 O4 2.33(2) .
Pb3 O7 2.355(14) 5
Pb3 O7 2.355(14) 4
Pb3 O8 2.721(19) 8_565
Pb3 O8 2.721(19) .
Pb3 Pb4 3.5472(19) 1_554
Pb3 Pb1 3.6684(13) 4
Pb3 Pb1 3.6684(13) 5
Pb4 O6 2.217(18) .
Pb4 O7 2.252(14) 4_556
Pb4 O7 2.252(14) 5_556
Pb4 Pb3 3.5472(19) 1_556
Pb4 Pb1 3.6075(12) 4_556
Pb4 Pb1 3.6075(12) 5_556
B1 O3 1.35(3) .
B1 O1 1.37(3) .
B1 O2 1.38(3) .
B2 O4 1.44(4) .
B2 O5 1.49(4) .
B2 O2 1.52(2) 8_565
B2 O2 1.52(2) .
B3 O6 1.43(4) .
B3 O5 1.50(4) .
B3 O3 1.51(2) 8_565
B3 O3 1.51(2) .
O4 Pb1 2.412(12) 4
O4 Pb1 2.412(12) 5
O6 Pb1 2.501(11) 4_556
O6 Pb1 2.501(11) 5_556
O7 Pb4 2.252(14) 5_556
O7 Pb2 2.272(16) 2
O7 Pb3 2.355(14) 5
O8 Pb2 2.251(16) 5

loop_
_geom_torsion_atom_site_label_1
_geom_torsion_atom_site_label_2
_geom_torsion_atom_site_label_3
_geom_torsion_atom_site_label_4
_geom_torsion
_geom_torsion_site_symmetry_1
_geom_torsion_site_symmetry_4
O3 B1 O1 Pb2 -168.9(15) . .
O2 B1 O1 Pb2 10(2) . .
O3 B1 O1 Pb1 43(2) . .
O2 B1 O1 Pb1 -137.9(15) . .
O8 Pb2 O1 B1 145.8(16) 5 .
O7 Pb2 O1 B1 64.4(15) 2_554 .
Pb1 Pb2 O1 B1 96.5(15) 2_554 .
O8 Pb2 O1 Pb1 -72.5(9) 5 .
O7 Pb2 O1 Pb1 -153.8(8) 2_554 .
Pb1 Pb2 O1 Pb1 -121.8(7) 2_554 .
O7 Pb1 O1 B1 -146.0(14) . .
O4 Pb1 O1 B1 140.3(14) 5 .
O6 Pb1 O1 B1 -156.0(13) 5_556 .
Pb4 Pb1 O1 B1 -140.9(13) 5_556 .
Pb2 Pb1 O1 B1 -118.9(14) 2 .
Pb3 Pb1 O1 B1 175.5(14) 5 .
O7 Pb1 O1 Pb2 70.8(8) . .
O4 Pb1 O1 Pb2 -2.9(9) 5 .
O6 Pb1 O1 Pb2 60.8(16) 5_556 .
Pb4 Pb1 O1 Pb2 75.9(8) 5_556 .
Pb2 Pb1 O1 Pb2 97.9(8) 2 .
Pb3 Pb1 O1 Pb2 32.3(7) 5 .
O3 B1 O2 B2 -2(3) . .
O1 B1 O2 B2 179.7(18) . .
O4 B2 O2 B1 -149.9(19) . .
O5 B2 O2 B1 -30(3) . .
O2 B2 O2 B1 92(2) 8_565 .
O1 B1 O3 B3 -179.9(19) . .
O2 B1 O3 B3 1(3) . .
O6 B3 O3 B1 151.8(19) . .
O5 B3 O3 B1 30(3) . .
O3 B3 O3 B1 -89(2) 8_565 .
O5 B2 O4 Pb3 0.0 . .
O2 B2 O4 Pb3 -120.8(16) 8_565 .
O2 B2 O4 Pb3 120.8(16) . .
O5 B2 O4 Pb1 118.9(10) . 4
O2 B2 O4 Pb1 -2(2) 8_565 4
O2 B2 O4 Pb1 -120.3(12) . 4
O5 B2 O4 Pb1 -118.9(10) . 5
O2 B2 O4 Pb1 120.3(12) 8_565 5
O2 B2 O4 Pb1 2(2) . 5
O7 Pb3 O4 B2 -140.8(4) 5 .
O7 Pb3 O4 B2 140.8(4) 4 .
O8 Pb3 O4 B2 69.3(4) 8_565 .
O8 Pb3 O4 B2 -69.3(4) . .
Pb4 Pb3 O4 B2 180.0 1_554 .
Pb1 Pb3 O4 B2 125.2(5) 4 .
Pb1 Pb3 O4 B2 -125.2(5) 5 .
O7 Pb3 O4 Pb1 94.1(7) 5 4
O7 Pb3 O4 Pb1 15.6(5) 4 4
O8 Pb3 O4 Pb1 -55.9(7) 8_565 4
O8 Pb3 O4 Pb1 165.6(5) . 4
Pb4 Pb3 O4 Pb1 54.8(5) 1_554 4
Pb1 Pb3 O4 Pb1 109.6(10) 5 4
O7 Pb3 O4 Pb1 -15.6(5) 5 5
O7 Pb3 O4 Pb1 -94.1(7) 4 5
O8 Pb3 O4 Pb1 -165.6(5) 8_565 5
O8 Pb3 O4 Pb1 55.9(7) . 5
Pb4 Pb3 O4 Pb1 -54.8(5) 1_554 5
Pb1 Pb3 O4 Pb1 -109.6(10) 4 5
O4 B2 O5 B3 180.000(2) . .
O2 B2 O5 B3 -60.7(17) 8_565 .
O2 B2 O5 B3 60.7(17) . .
O6 B3 O5 B2 180.000(3) . .
O3 B3 O5 B2 59.6(15) 8_565 .
O3 B3 O5 B2 -59.6(15) . .
O5 B3 O6 Pb4 0.000(1) . .
O3 B3 O6 Pb4 120.1(16) 8_565 .
O3 B3 O6 Pb4 -120.1(16) . .
O5 B3 O6 Pb1 -117.5(10) . 4_556
O3 B3 O6 Pb1 3(2) 8_565 4_556
O3 B3 O6 Pb1 122.4(11) . 4_556
O5 B3 O6 Pb1 117.5(10) . 5_556
O3 B3 O6 Pb1 -122.4(11) 8_565 5_556
O3 B3 O6 Pb1 -3(2) . 5_556
O7 Pb4 O6 B3 -139.5(4) 4_556 .
O7 Pb4 O6 B3 139.5(4) 5_556 .
Pb3 Pb4 O6 B3 180.000(2) 1_556 .
Pb1 Pb4 O6 B3 -128.4(4) 4_556 .
Pb1 Pb4 O6 B3 128.4(4) 5_556 .
O7 Pb4 O6 Pb1 -11.1(5) 4_556 4_556
O7 Pb4 O6 Pb1 -92.1(6) 5_556 4_556
Pb3 Pb4 O6 Pb1 -51.6(4) 1_556 4_556
Pb1 Pb4 O6 Pb1 -103.3(8) 5_556 4_556
O7 Pb4 O6 Pb1 92.1(6) 4_556 5_556
O7 Pb4 O6 Pb1 11.1(5) 5_556 5_556
Pb3 Pb4 O6 Pb1 51.6(4) 1_556 5_556
Pb1 Pb4 O6 Pb1 103.3(8) 4_556 5_556
O4 Pb1 O7 Pb4 -90.0(7) 5 5_556
O6 Pb1 O7 Pb4 -11.6(5) 5_556 5_556
O1 Pb1 O7 Pb4 172.6(6) . 5_556
Pb2 Pb1 O7 Pb4 132.2(8) 2 5_556
Pb3 Pb1 O7 Pb4 -106.3(8) 5 5_556
O4 Pb1 O7 Pb2 137.9(6) 5 2
O6 Pb1 O7 Pb2 -143.7(6) 5_556 2
O1 Pb1 O7 Pb2 40.5(5) . 2
Pb4 Pb1 O7 Pb2 -132.2(8) 5_556 2
Pb3 Pb1 O7 Pb2 121.5(8) 5 2
O4 Pb1 O7 Pb3 16.4(6) 5 5
O6 Pb1 O7 Pb3 94.8(6) 5_556 5
O1 Pb1 O7 Pb3 -81.0(6) . 5
Pb4 Pb1 O7 Pb3 106.3(8) 5_556 5
Pb2 Pb1 O7 Pb3 -121.5(8) 2 5
O4 Pb3 O8 Pb2 28.0(8) . 5
O7 Pb3 O8 Pb2 96.7(7) 5 5
O7 Pb3 O8 Pb2 119.0(10) 4 5
O8 Pb3 O8 Pb2 -102.2(8) 8_565 5
Pb4 Pb3 O8 Pb2 114.5(5) 1_554 5
Pb1 Pb3 O8 Pb2 45.0(10) 4 5
Pb1 Pb3 O8 Pb2 60.4(5) 5 5
